data_8101189
loop_
_publ_author_name
'Dakternieks, D.'
'O'Connell, J.'
'Tiekink, E. R. T.'

_publ_section_title
;
Crystal structure of dibromo[(1,1-dibromo-1-mesityl-l4-telluranyl)
methyl]-mesityl-l4-tellurane, [MesTeBr~2~]~2~CH~2~
;
_journal_issue 1
_journal_name_full 'Zeitschrift f\"ur Kristallographie - New Crystal Structures'
_journal_page_first 87
_journal_page_last 88
_journal_volume 215
_journal_year 2000
_chemical_formula_moiety 'C19 H24 Br4 Te2'
_chemical_formula_sum 'C19 H24 Br4 Te2'
_chemical_formula_weight 829.2
_space_group_IT_number 60
_symmetry_cell_setting orthorhombic
_symmetry_Int_Tables_number 60
_symmetry_space_group_name_Hall '-P 2n 2ab'
_symmetry_space_group_name_H-M 'P b c n'
_cell_angle_alpha 90
_cell_angle_beta 90
_cell_angle_gamma 90
_cell_formula_units_Z 4
_cell_length_a 14.315(9)
_cell_length_b 8.107(7)
_cell_length_c 19.888(5)
_cell_measurement_temperature 293
_cell_volume 2308(2)
_diffrn_ambient_temperature 293
_exptl_crystal_density_diffrn 2.386
_refine_ls_R_factor_obs 0.0510
_refine_ls_wR_factor_obs 0.0430
_cod_depositor_comments
;
 Correcting the _chemical_formula_sum and _chemical_formula_moiety data item
 values by changing them from 'C19 H26 Br4 Te2' to 'C19 H24 Br4 Te2' after
 consulting the original publication.

 Antanas Vaitkus,
 2017-09-11
;
_cod_database_code 8101189

loop_
_symmetry_equiv_pos_as_xyz
'  +x,  +y,  +z'
1/2-x,1/2-y,1/2+z
'1/2+x,1/2-y,  -z'
'  -x,  +y,1/2-z'
'  -x,  -y,  -z'
1/2+x,1/2+y,1/2-z
'1/2-x,1/2+y,  +z'
'  +x,  -y,1/2+z'

loop_
_atom_site_aniso_label
_atom_site_aniso_U_11
_atom_site_aniso_U_22
_atom_site_aniso_U_33
_atom_site_aniso_U_12
_atom_site_aniso_U_13
_atom_site_aniso_U_23
Te 0.0341(3) 0.0287(3) 0.0325(4) -0.0016(4) 0.0040(4) -0.0042(4)
Br(1) 0.0418(6) 0.0580(8) 0.0535(8) -0.0098(7) -0.0004(6) -0.0093(8)
Br(2) 0.0501(7) 0.0672(9) 0.0555(9) -0.0180(7) 0.0033(7) -0.0234(8)
C(1) 0.045(6) 0.010(5) 0.025(6) -0.007(5) 0.009(5) -0.003(4)
C(2') 0.059(8) 0.043(7) 0.07(1) -0.010(6) 0.027(8) -0.005(7)
C(2) 0.038(6) 0.061(8) 0.019(7) -0.013(6) 0.015(6) 0.002(6)
C(3) 0.033(6) 0.040(8) 0.07(1) 0.003(6) -0.003(6) 0.010(7)
C(4) 0.038(7) 0.07(1) 0.030(8) 0.001(7) 0.002(6) 0.017(8)
C(4') 0.068(8) 0.09(1) 0.038(8) -0.017(9) -0.002(7) 0.002(9)
C(5) 0.037(7) 0.039(7) 0.06(1) 0.005(6) 0.003(7) -0.010(7)
C(6) 0.050(7) 0.043(8) 0.029(7) -0.010(6) -0.005(6) 0.014(7)
C(6') 0.066(7) 0.038(7) 0.049(9) -0.006(7) 0.006(7) -0.018(7)

loop_
_atom_site_label
_atom_site_fract_x
_atom_site_fract_y
_atom_site_fract_z
_atom_site_U_iso_or_equiv
_atom_site_thermal_displace_type
_atom_site_calc_flag
_atom_site_calc_attached_atom
_atom_site_Wyckoff_symbol
_atom_site_symmetry_multiplicity
_atom_site_occupancy
Te 0.09355(4) 0.17402(8) 0.19334(4) 0.0318(2) Uani ? ? d 8 1
Br(1) 0.23350(7) 0.3335(2) 0.24354(6) 0.0511(4) Uani ? ? d 8 1
Br(2) -0.06847(8) 0.0341(2) 0.15246(7) 0.0576(4) Uani ? ? d 8 1
C(1) 0.1060(7) 0.297(1) 0.1009(5) 0.027(3) Uani ? ? d 8 1
C(2') 0.0831(8) 0.594(1) 0.1450(6) 0.057(4) Uani ? ? d 8 1
C(2) 0.1013(7) 0.463(1) 0.0930(5) 0.039(3) Uani ? ? d 8 1
C(3) 0.1158(7) 0.531(1) 0.0293(7) 0.048(4) Uani ? ? d 8 1
C(4) 0.1380(8) 0.432(2) -0.0252(6) 0.045(4) Uani ? ? d 8 1
C(4') 0.1570(8) 0.510(2) -0.0911(6) 0.065(5) Uani ? ? d 8 1
C(5) 0.1413(7) 0.265(2) -0.0123(7) 0.046(4) Uani ? ? d 8 1
C(6) 0.1251(7) 0.197(1) 0.0506(6) 0.041(4) Uani ? ? d 8 1
C(6') 0.1359(7) 0.017(1) 0.0539(6) 0.051(4) Uani ? ? d 8 1
C(7) 0.0000 0.315(2) 0.2500 0.035(4) Uiso ? ? c 4 1
H(2a) 0.0916 0.5493 0.1886 0.069 Uiso ? ? d 8 1
H(2b) 0.1254 0.6834 0.1385 0.069 Uiso ? ? d 8 1
H(2c) 0.0208 0.6333 0.1405 0.069 Uiso ? ? d 8 1
H(3) 0.1102 0.6468 0.0232 0.057 Uiso ? ? d 8 1
H(4a) 0.1871 0.6131 -0.0843 0.079 Uiso ? ? d 8 1
H(4b) 0.1964 0.4400 -0.1169 0.079 Uiso ? ? d 8 1
H(4c) 0.0999 0.5267 -0.1144 0.079 Uiso ? ? d 8 1
H(5) 0.1554 0.1929 -0.0485 0.056 Uiso ? ? d 8 1
H(6a) 0.1369 -0.0169 0.0996 0.061 Uiso ? ? d 8 1
H(6b) 0.0851 -0.0341 0.0314 0.061 Uiso ? ? d 8 1
H(6c) 0.1928 -0.0138 0.0328 0.061 Uiso ? ? d 8 1
H(7a) 0.0349 0.3827 0.2798 0.042 Uisoi ? ? d 8 1

loop_
_geom_bond_atom_site_label_1
_geom_bond_atom_site_label_2
_geom_bond_distance
_geom_bond_site_symmetry_1
_geom_bond_site_symmetry_2
_geom_bond_publ_flag
Te Br(1) 2.585(2) . . ?
Te Br(2) 2.707(2) . . ?
Te C(1) 2.10(1) . . ?
Te C(7) 2.09(1) . . ?
C(1) C(2) 1.36(2) . . ?
C(1) C(6) 1.32(2) . . ?
C(2') C(2) 1.50(2) . . ?
C(2') H(3) 0.95 . . no
C(2') H(4) 0.95 . . no
C(2') H(5) 0.95 . . no
C(2) C(3) 1.40(2) . . ?
C(3) C(4) 1.38(2) . . ?
C(3) H(1) 0.95 . . no
C(4) C(4') 1.48(2) . . ?
C(4) C(5) 1.38(2) . . ?
C(4') H(9) 0.95 . . no
C(4') H(10) 0.95 . . no
C(4') H(11) 0.95 . . no
C(5) C(6) 1.39(2) . . ?
C(5) H(2) 0.95 . . no
C(6) C(6') 1.47(2) . . ?
C(6') H(6) 0.95 . . no
C(6') H(7) 0.95 . . no
C(6') H(8) 0.95 . . no
C(7) H(12) 0.95 . . no
C(7) H(13) 0.95 . . no

loop_
_cod_related_entry_id
_cod_related_entry_database
_cod_related_entry_code
1 ChemSpider 21122252
